data_2226129
loop_
_publ_author_name
'Samshuddin, S.'
'Narayana, B.'
'Yathirajan, H. S.'
'Safwan, A. P.'
'Tiekink, Edward R. T.'

_publ_section_title
;
 3,5-Bis(4-bromophenyl)-1-phenyl-4,5-dihydro-1<i>H</i>-pyrazole
;
_journal_coeditor_code HB5428
_journal_issue 6
_journal_name_full 'Acta Crystallographica Section E'
_journal_page_first o1279
_journal_page_last o1280
_journal_paper_doi 10.1107/S1600536810015795
_journal_volume 66
_journal_year 2010
_chemical_formula_iupac 'C21 H16 Br2 N2'
_chemical_formula_moiety 'C21 H16 Br2 N2'
_chemical_formula_sum 'C21 H16 Br2 N2'
_chemical_formula_weight 456.18
_chemical_name_systematic
;
3,5-Bis(4-bromophenyl)-1-phenyl-4,5-dihydro-1<i>H</i>-pyrazole
;
_space_group_IT_number 19
_symmetry_cell_setting orthorhombic
_symmetry_space_group_name_Hall 'P 2ac 2ab'
_symmetry_space_group_name_H-M 'P 21 21 21'
_atom_sites_solution_hydrogens geom
_atom_sites_solution_primary direct
_atom_sites_solution_secondary difmap
_audit_creation_method SHELXL-97
_cell_angle_alpha 90
_cell_angle_beta 90
_cell_angle_gamma 90
_cell_formula_units_Z 4
_cell_length_a 10.5815(3)
_cell_length_b 11.2119(3)
_cell_length_c 15.4569(4)
_cell_measurement_reflns_used 4444
_cell_measurement_temperature 100(2)
_cell_measurement_theta_max 26.2
_cell_measurement_theta_min 2.3
_cell_volume 1833.79(9)
_computing_cell_refinement 'SAINT (Bruker, 2008)'
_computing_data_collection 'APEX2 (Bruker, 2008)'
_computing_data_reduction 'SAINT (Bruker, 2008)'
_computing_molecular_graphics 'ORTEP-3 (Farrugia, 1997) and DIAMOND (Brandenburg, 2006)'
_computing_publication_material 'publCIF (Westrip, 2010)'
_computing_structure_refinement 'SHELXL97 (Sheldrick, 2008)'
_computing_structure_solution 'SIR97 (Altomare <i>et al.</i>,  1999)'
_diffrn_ambient_temperature 100(2)
_diffrn_measured_fraction_theta_full 1.000
_diffrn_measured_fraction_theta_max 1.000
_diffrn_measurement_device_type 'Bruker SMART APEX diffractometer'
_diffrn_measurement_method '\w scans'
_diffrn_radiation_monochromator graphite
_diffrn_radiation_source 'fine-focus sealed tube'
_diffrn_radiation_type MoK\a
_diffrn_radiation_wavelength 0.71073
_diffrn_reflns_av_R_equivalents 0.044
_diffrn_reflns_av_sigmaI/netI 0.049
_diffrn_reflns_limit_h_max 13
_diffrn_reflns_limit_h_min -13
_diffrn_reflns_limit_k_max 14
_diffrn_reflns_limit_k_min -14
_diffrn_reflns_limit_l_max 20
_diffrn_reflns_limit_l_min -20
_diffrn_reflns_number 17504
_diffrn_reflns_theta_full 27.5
_diffrn_reflns_theta_max 27.5
_diffrn_reflns_theta_min 2.2
_diffrn_standards_decay_% 0
_diffrn_standards_interval_count 0
_diffrn_standards_interval_time 0
_diffrn_standards_number 0
_exptl_absorpt_coefficient_mu 4.426
_exptl_absorpt_correction_T_max 0.746
_exptl_absorpt_correction_T_min 0.537
_exptl_absorpt_correction_type multi-scan
_exptl_absorpt_process_details '(SADABS; Sheldrick, 1996)'
_exptl_crystal_colour yellow
_exptl_crystal_density_diffrn 1.652
_exptl_crystal_density_method 'not measured'
_exptl_crystal_description block
_exptl_crystal_F_000 904
_exptl_crystal_size_max 0.35
_exptl_crystal_size_mid 0.15
_exptl_crystal_size_min 0.08
_refine_diff_density_max 0.60
_refine_diff_density_min -0.40
_refine_ls_abs_structure_details 'Flack (1983), 1804 Friedel pairs'
_refine_ls_abs_structure_Flack 0.003(7)
_refine_ls_extinction_method none
_refine_ls_goodness_of_fit_ref 1.02
_refine_ls_hydrogen_treatment constr
_refine_ls_matrix_type full
_refine_ls_number_parameters 226
_refine_ls_number_reflns 4201
_refine_ls_number_restraints 0
_refine_ls_restrained_S_all 1.02
_refine_ls_R_factor_all 0.034
_refine_ls_R_factor_gt 0.027
_refine_ls_shift/su_max_lt 0.001
_refine_ls_shift/su_mean 0.000
_refine_ls_structure_factor_coef Fsqd
_refine_ls_weighting_details 'calc w=1/[\s^2^(Fo^2^)+(0.0105P)^2^] where P=(Fo^2^+2Fc^2^)/3'
_refine_ls_weighting_scheme calc
_refine_ls_wR_factor_gt 0.050
_refine_ls_wR_factor_ref 0.052
_reflns_number_gt 3753
_reflns_number_total 4201
_reflns_threshold_expression I>2\s(I)
_cod_data_source_file hb5428.cif
_cod_data_source_block I
_cod_database_code 2226129
_cod_database_fobs_code 2226129

loop_
_symmetry_equiv_pos_as_xyz
'x, y, z'
'-x+1/2, -y, z+1/2'
'x+1/2, -y+1/2, -z'
'-x, y+1/2, -z+1/2'

loop_
_atom_site_type_symbol
_atom_site_label
_atom_site_fract_x
_atom_site_fract_y
_atom_site_fract_z
_atom_site_U_iso_or_equiv
_atom_site_adp_type
_atom_site_calc_flag
_atom_site_refinement_flags
_atom_site_occupancy
_atom_site_disorder_assembly
_atom_site_disorder_group
Br Br1 0.45694(3) 0.39983(2) -0.095975(18) 0.03237(9) Uani d . 1 . .
Br Br2 1.28094(3) -0.06644(3) 0.379191(19) 0.02784(8) Uani d . 1 . .
N N1 0.68637(18) -0.10495(19) 0.19763(12) 0.0155(5) Uani d . 1 . .
N N2 0.56377(19) -0.07418(19) 0.18013(13) 0.0175(5) Uani d . 1 . .
C C1 0.5321(3) 0.0486(2) 0.20739(15) 0.0184(5) Uani d . 1 . .
H H1 0.4556 0.0479 0.2453 0.022 Uiso calc R 1 . .
C C2 0.6507(2) 0.0809(3) 0.26139(16) 0.0226(6) Uani d . 1 . .
H H2A 0.6878 0.1576 0.2422 0.027 Uiso calc R 1 . .
H H2B 0.6304 0.0859 0.3238 0.027 Uiso calc R 1 . .
C C3 0.7385(2) -0.0217(2) 0.24286(16) 0.0144(6) Uani d . 1 . .
C C4 0.5117(2) 0.1321(2) 0.13185(17) 0.0165(6) Uani d . 1 . .
C C5 0.4266(3) 0.2261(2) 0.13916(17) 0.0206(6) Uani d . 1 . .
H H5 0.3790 0.2351 0.1909 0.025 Uiso calc R 1 . .
C C6 0.4100(3) 0.3064(2) 0.07249(17) 0.0230(6) Uani d . 1 . .
H H6 0.3521 0.3707 0.0781 0.028 Uiso calc R 1 . .
C C7 0.4791(3) 0.2917(2) -0.00225(17) 0.0208(6) Uani d . 1 . .
C C8 0.5631(3) 0.1994(2) -0.01219(16) 0.0213(6) Uani d . 1 . .
H H8 0.6087 0.1901 -0.0647 0.026 Uiso calc R 1 . .
C C9 0.5803(2) 0.1200(2) 0.05566(17) 0.0193(6) Uani d . 1 . .
H H9 0.6394 0.0567 0.0500 0.023 Uiso calc R 1 . .
C C10 0.8685(2) -0.0309(2) 0.27394(16) 0.0141(6) Uani d . 1 . .
C C11 0.9485(3) -0.1218(2) 0.24481(16) 0.0179(6) Uani d . 1 . .
H H11 0.9182 -0.1784 0.2041 0.021 Uiso calc R 1 . .
C C12 1.0714(3) -0.1300(2) 0.27476(17) 0.0199(6) Uani d . 1 . .
H H12 1.1256 -0.1914 0.2544 0.024 Uiso calc R 1 . .
C C13 1.1146(2) -0.0478(3) 0.33476(17) 0.0190(6) Uani d . 1 . .
C C14 1.0378(2) 0.0425(2) 0.36482(16) 0.0190(5) Uani d . 1 . .
H H14 1.0685 0.0981 0.4062 0.023 Uiso calc R 1 . .
C C15 0.9159(2) 0.0512(2) 0.33413(16) 0.0178(6) Uani d . 1 . .
H H15 0.8631 0.1140 0.3541 0.021 Uiso calc R 1 . .
C C16 0.4888(2) -0.1457(2) 0.12849(16) 0.0168(5) Uani d . 1 . .
C C17 0.3627(2) -0.1161(2) 0.11246(16) 0.0195(6) Uani d . 1 . .
H H17 0.3271 -0.0468 0.1380 0.023 Uiso calc R 1 . .
C C18 0.2893(3) -0.1876(3) 0.05953(17) 0.0223(6) Uani d . 1 . .
H H18 0.2036 -0.1666 0.0494 0.027 Uiso calc R 1 . .
C C19 0.3379(3) -0.2884(3) 0.02115(17) 0.0222(6) Uani d . 1 . .
H H19 0.2869 -0.3362 -0.0157 0.027 Uiso calc R 1 . .
C C20 0.4627(3) -0.3189(2) 0.03732(17) 0.0225(6) Uani d . 1 . .
H H20 0.4969 -0.3886 0.0113 0.027 Uiso calc R 1 . .
C C21 0.5387(3) -0.2497(2) 0.09078(16) 0.0188(5) Uani d . 1 . .
H H21 0.6236 -0.2725 0.1018 0.023 Uiso calc R 1 . .

loop_
_atom_site_aniso_label
_atom_site_aniso_U_11
_atom_site_aniso_U_22
_atom_site_aniso_U_33
_atom_site_aniso_U_12
_atom_site_aniso_U_13
_atom_site_aniso_U_23
Br1 0.0559(2) 0.01873(14) 0.02246(14) 0.00349(14) -0.01182(14) 0.00164(12)
Br2 0.01697(13) 0.03195(17) 0.03461(17) 0.00011(12) -0.00644(13) 0.00337(14)
N1 0.0142(11) 0.0171(11) 0.0151(10) -0.0003(9) -0.0004(8) 0.0027(10)
N2 0.0142(11) 0.0189(12) 0.0193(10) 0.0029(10) -0.0035(9) -0.0018(9)
C1 0.0191(14) 0.0189(13) 0.0172(13) 0.0012(12) 0.0014(11) -0.0035(11)
C2 0.0227(14) 0.0244(16) 0.0208(13) 0.0058(13) -0.0072(12) -0.0030(13)
C3 0.0172(14) 0.0140(13) 0.0121(12) -0.0011(10) 0.0006(10) 0.0028(10)
C4 0.0134(13) 0.0182(13) 0.0179(13) -0.0005(10) -0.0044(11) -0.0022(11)
C5 0.0194(14) 0.0231(14) 0.0195(14) 0.0009(11) -0.0028(11) -0.0035(12)
C6 0.0255(16) 0.0166(14) 0.0269(16) 0.0043(12) -0.0055(13) -0.0047(12)
C7 0.0284(17) 0.0171(14) 0.0170(13) -0.0012(12) -0.0115(12) -0.0024(12)
C8 0.0264(17) 0.0217(15) 0.0159(13) -0.0010(12) -0.0008(12) -0.0018(11)
C9 0.0176(14) 0.0183(15) 0.0219(13) 0.0058(11) -0.0012(11) -0.0030(12)
C10 0.0150(14) 0.0137(13) 0.0136(12) -0.0018(10) 0.0004(10) 0.0022(10)
C11 0.0209(15) 0.0173(14) 0.0156(12) -0.0048(12) -0.0016(12) -0.0017(10)
C12 0.0203(15) 0.0163(14) 0.0232(14) 0.0003(11) 0.0030(12) 0.0011(11)
C13 0.0124(13) 0.0239(15) 0.0205(13) -0.0005(11) -0.0010(11) 0.0094(12)
C14 0.0222(14) 0.0176(13) 0.0173(13) -0.0044(11) -0.0033(12) 0.0025(11)
C15 0.0210(14) 0.0143(13) 0.0180(13) 0.0003(11) 0.0037(11) 0.0002(11)
C16 0.0189(13) 0.0188(12) 0.0126(12) -0.0049(10) 0.0008(11) 0.0013(11)
C17 0.0218(14) 0.0186(13) 0.0181(14) -0.0005(11) -0.0008(12) 0.0025(12)
C18 0.0187(15) 0.0292(16) 0.0190(14) -0.0032(13) -0.0030(13) 0.0058(12)
C19 0.0255(16) 0.0243(16) 0.0168(14) -0.0098(13) -0.0023(12) 0.0001(12)
C20 0.0249(16) 0.0230(14) 0.0196(14) -0.0061(13) 0.0040(13) -0.0033(11)
C21 0.0159(14) 0.0221(13) 0.0183(13) -0.0028(11) 0.0021(12) 0.0021(12)

loop_
_atom_type_symbol
_atom_type_description
_atom_type_scat_dispersion_real
_atom_type_scat_dispersion_imag
_atom_type_scat_source
C C 0.0033 0.0016 'International Tables Vol C Tables 4.2.6.8 and 6.1.1.4'
H H 0.0000 0.0000 'International Tables Vol C Tables 4.2.6.8 and 6.1.1.4'
N N 0.0061 0.0033 'International Tables Vol C Tables 4.2.6.8 and 6.1.1.4'
Br Br -0.2901 2.4595 'International Tables Vol C Tables 4.2.6.8 and 6.1.1.4'

loop_
_geom_angle_atom_site_label_1
_geom_angle_atom_site_label_2
_geom_angle_atom_site_label_3
_geom_angle_site_symmetry_1
_geom_angle_site_symmetry_3
_geom_angle
_geom_angle_publ_flag
C3 N1 N2 . . 109.2(2) ?
N1 N2 C16 . . 120.8(2) ?
N1 N2 C1 . . 113.1(2) ?
C16 N2 C1 . . 125.1(2) ?
N2 C1 C4 . . 112.9(2) ?
N2 C1 C2 . . 100.8(2) ?
C4 C1 C2 . . 112.8(2) ?
N2 C1 H1 . . 110.0 ?
C4 C1 H1 . . 110.0 ?
C2 C1 H1 . . 110.0 ?
C3 C2 C1 . . 102.6(2) ?
C3 C2 H2A . . 111.2 ?
C1 C2 H2A . . 111.2 ?
C3 C2 H2B . . 111.2 ?
C1 C2 H2B . . 111.2 ?
H2A C2 H2B . . 109.2 ?
N1 C3 C10 . . 122.0(2) ?
N1 C3 C2 . . 113.1(2) ?
C10 C3 C2 . . 124.9(2) ?
C9 C4 C5 . . 118.8(2) ?
C9 C4 C1 . . 121.3(2) ?
C5 C4 C1 . . 119.9(2) ?
C6 C5 C4 . . 121.0(2) ?
C6 C5 H5 . . 119.5 ?
C4 C5 H5 . . 119.5 ?
C7 C6 C5 . . 118.8(2) ?
C7 C6 H6 . . 120.6 ?
C5 C6 H6 . . 120.6 ?
C8 C7 C6 . . 121.8(2) ?
C8 C7 Br1 . . 118.3(2) ?
C6 C7 Br1 . . 119.8(2) ?
C7 C8 C9 . . 118.9(2) ?
C7 C8 H8 . . 120.5 ?
C9 C8 H8 . . 120.5 ?
C8 C9 C4 . . 120.6(2) ?
C8 C9 H9 . . 119.7 ?
C4 C9 H9 . . 119.7 ?
C11 C10 C15 . . 118.4(2) ?
C11 C10 C3 . . 121.0(2) ?
C15 C10 C3 . . 120.6(2) ?
C12 C11 C10 . . 120.6(2) ?
C12 C11 H11 . . 119.7 ?
C10 C11 H11 . . 119.7 ?
C11 C12 C13 . . 119.3(2) ?
C11 C12 H12 . . 120.3 ?
C13 C12 H12 . . 120.3 ?
C14 C13 C12 . . 121.3(2) ?
C14 C13 Br2 . . 120.3(2) ?
C12 C13 Br2 . . 118.3(2) ?
C15 C14 C13 . . 119.2(2) ?
C15 C14 H14 . . 120.4 ?
C13 C14 H14 . . 120.4 ?
C14 C15 C10 . . 121.1(2) ?
C14 C15 H15 . . 119.4 ?
C10 C15 H15 . . 119.4 ?
N2 C16 C17 . . 120.9(2) ?
N2 C16 C21 . . 120.3(2) ?
C17 C16 C21 . . 118.8(2) ?
C18 C17 C16 . . 120.3(3) ?
C18 C17 H17 . . 119.9 ?
C16 C17 H17 . . 119.9 ?
C19 C18 C17 . . 121.4(3) ?
C19 C18 H18 . . 119.3 ?
C17 C18 H18 . . 119.3 ?
C18 C19 C20 . . 118.7(3) ?
C18 C19 H19 . . 120.6 ?
C20 C19 H19 . . 120.6 ?
C19 C20 C21 . . 121.4(3) ?
C19 C20 H20 . . 119.3 ?
C21 C20 H20 . . 119.3 ?
C20 C21 C16 . . 119.5(3) ?
C20 C21 H21 . . 120.3 ?
C16 C21 H21 . . 120.3 ?

loop_
_geom_bond_atom_site_label_1
_geom_bond_atom_site_label_2
_geom_bond_site_symmetry_2
_geom_bond_distance
_geom_bond_publ_flag
Br1 C7 . 1.903(3) ?
Br2 C13 . 1.901(2) ?
N1 C3 . 1.291(3) ?
N1 N2 . 1.369(3) ?
N2 C16 . 1.382(3) ?
N2 C1 . 1.478(3) ?
C1 C4 . 1.512(4) ?
C1 C2 . 1.550(4) ?
C1 H1 . 1.0000 ?
C2 C3 . 1.506(4) ?
C2 H2A . 0.9900 ?
C2 H2B . 0.9900 ?
C3 C10 . 1.461(4) ?
C4 C9 . 1.390(4) ?
C4 C5 . 1.391(4) ?
C5 C6 . 1.380(4) ?
C5 H5 . 0.9500 ?
C6 C7 . 1.377(4) ?
C6 H6 . 0.9500 ?
C7 C8 . 1.373(4) ?
C8 C9 . 1.388(4) ?
C8 H8 . 0.9500 ?
C9 H9 . 0.9500 ?
C10 C11 . 1.399(4) ?
C10 C15 . 1.402(4) ?
C11 C12 . 1.383(4) ?
C11 H11 . 0.9500 ?
C12 C13 . 1.385(4) ?
C12 H12 . 0.9500 ?
C13 C14 . 1.379(4) ?
C14 C15 . 1.377(4) ?
C14 H14 . 0.9500 ?
C15 H15 . 0.9500 ?
C16 C17 . 1.397(3) ?
C16 C21 . 1.407(3) ?
C17 C18 . 1.383(4) ?
C17 H17 . 0.9500 ?
C18 C19 . 1.377(4) ?
C18 H18 . 0.9500 ?
C19 C20 . 1.386(4) ?
C19 H19 . 0.9500 ?
C20 C21 . 1.390(4) ?
C20 H20 . 0.9500 ?
C21 H21 . 0.9500 ?

loop_
_geom_hbond_atom_site_label_D
_geom_hbond_atom_site_label_H
_geom_hbond_atom_site_label_A
_geom_hbond_site_symmetry_A
_geom_hbond_distance_DH
_geom_hbond_distance_HA
_geom_hbond_distance_DA
_geom_hbond_angle_DHA
C5 H5 N1 4_655 0.95 2.58 3.374(3) 141
C20 H20 Br1 1_545 0.95 2.92 3.768(2) 148

loop_
_geom_torsion_atom_site_label_1
_geom_torsion_atom_site_label_2
_geom_torsion_atom_site_label_3
_geom_torsion_atom_site_label_4
_geom_torsion_site_symmetry_1
_geom_torsion_site_symmetry_2
_geom_torsion_site_symmetry_3
_geom_torsion_site_symmetry_4
_geom_torsion
_geom_torsion_publ_flag
C3 N1 N2 C16 . . . . 176.5(2) ?
C3 N1 N2 C1 . . . . 7.3(3) ?
N1 N2 C1 C4 . . . . 110.1(2) ?
C16 N2 C1 C4 . . . . -58.6(3) ?
N1 N2 C1 C2 . . . . -10.5(3) ?
C16 N2 C1 C2 . . . . -179.1(2) ?
N2 C1 C2 C3 . . . . 9.2(2) ?
C4 C1 C2 C3 . . . . -111.5(2) ?
N2 N1 C3 C10 . . . . 178.0(2) ?
N2 N1 C3 C2 . . . . -0.3(3) ?
C1 C2 C3 N1 . . . . -6.1(3) ?
C1 C2 C3 C10 . . . . 175.7(2) ?
N2 C1 C4 C9 . . . . -34.0(3) ?
C2 C1 C4 C9 . . . . 79.5(3) ?
N2 C1 C4 C5 . . . . 148.6(2) ?
C2 C1 C4 C5 . . . . -98.0(3) ?
C9 C4 C5 C6 . . . . -0.2(4) ?
C1 C4 C5 C6 . . . . 177.3(2) ?
C4 C5 C6 C7 . . . . 0.4(4) ?
C5 C6 C7 C8 . . . . 0.2(4) ?
C5 C6 C7 Br1 . . . . 179.2(2) ?
C6 C7 C8 C9 . . . . -1.1(4) ?
Br1 C7 C8 C9 . . . . 179.9(2) ?
C7 C8 C9 C4 . . . . 1.3(4) ?
C5 C4 C9 C8 . . . . -0.6(4) ?
C1 C4 C9 C8 . . . . -178.1(2) ?
N1 C3 C10 C11 . . . . 10.1(4) ?
C2 C3 C10 C11 . . . . -171.9(2) ?
N1 C3 C10 C15 . . . . -169.7(2) ?
C2 C3 C10 C15 . . . . 8.4(4) ?
C15 C10 C11 C12 . . . . -0.1(4) ?
C3 C10 C11 C12 . . . . -179.8(2) ?
C10 C11 C12 C13 . . . . 0.6(4) ?
C11 C12 C13 C14 . . . . -0.4(4) ?
C11 C12 C13 Br2 . . . . 176.76(19) ?
C12 C13 C14 C15 . . . . -0.3(4) ?
Br2 C13 C14 C15 . . . . -177.42(19) ?
C13 C14 C15 C10 . . . . 0.8(4) ?
C11 C10 C15 C14 . . . . -0.7(4) ?
C3 C10 C15 C14 . . . . 179.1(2) ?
N1 N2 C16 C17 . . . . 178.2(2) ?
C1 N2 C16 C17 . . . . -13.9(4) ?
N1 N2 C16 C21 . . . . -1.9(3) ?
C1 N2 C16 C21 . . . . 165.9(2) ?
N2 C16 C17 C18 . . . . 179.0(2) ?
C21 C16 C17 C18 . . . . -0.8(4) ?
C16 C17 C18 C19 . . . . -0.3(4) ?
C17 C18 C19 C20 . . . . 0.9(4) ?
C18 C19 C20 C21 . . . . -0.3(4) ?
C19 C20 C21 C16 . . . . -0.8(4) ?
N2 C16 C21 C20 . . . . -178.4(2) ?
C17 C16 C21 C20 . . . . 1.4(4) ?

loop_
_cod_related_entry_id
_cod_related_entry_database
_cod_related_entry_code
1 ChemSpider 24745002
